data_4021289
loop_
_publ_author_name
'Mark J. Mulvihill'
'Cara Cesario'
'Vanessa Smith'
'Patricia Beck'
'Anthony Nigro'

_publ_section_title
;
 Regio- and Stereospecific Syntheses of syn- and
 anti-1,2-Imidazolylpropylamines from the Reaction of
 1,1'-Carbonyldiimidazole with syn- and anti-1,2-Amino Alcohols
;
_journal_name_full 'Journal of Organic Chemistry'
_journal_page_first 5124
_journal_page_last 5127
_journal_paper_doi 10.1021/jo049677l
_journal_volume 69
_journal_year 2004
_chemical_formula_sum 'C14 H19 N3'
_chemical_formula_weight 229.32
_space_group_IT_number 4
_symmetry_cell_setting monoclinic
_symmetry_space_group_name_Hall 'P 2yb'
_symmetry_space_group_name_H-M 'P 1 21 1'
_cell_angle_alpha 90.00
_cell_angle_beta 95.691(8)
_cell_angle_gamma 90.00
_cell_formula_units_Z 2
_cell_length_a 7.908(4)
_cell_length_b 5.891(3)
_cell_length_c 14.029(7)
_cell_measurement_temperature 173(2)
_cell_volume 650.2(6)
_diffrn_ambient_temperature 173(2)
_exptl_crystal_density_diffrn 1.171
_cod_depositor_comments
;
The following automatic conversions were performed:
'_symmetry_cell_setting' value 'Monoclinic' changed to 'monoclinic'
according to '/home/saulius/struct/CIF-dictionaries/cif_core.dic'
dictionary named 'cif_core.dic' version 2.4.1 from 2010-06-29.

Automatic conversion script
Id: cif_fix_enum 1527 2010-12-29 10:47:43Z saulius 
;
_cod_original_sg_symbol_H-M 'P 21'
_cod_database_code 4021289

loop_
_symmetry_equiv_pos_as_xyz
'x, y, z'
'-x, y+1/2, -z'

loop_
_atom_site_label
_atom_site_type_symbol
_atom_site_fract_x
_atom_site_fract_y
_atom_site_fract_z
_atom_site_U_iso_or_equiv
_atom_site_adp_type
_atom_site_occupancy
_atom_site_symmetry_multiplicity
_atom_site_calc_flag
_atom_site_refinement_flags
_atom_site_disorder_assembly
_atom_site_disorder_group
C1 C 0.86341(15) 0.6124(2) 0.23785(8) 0.0262(3) Uani 1 1 d . . .
H1A H 0.9124 0.7677 0.2494 0.031 Uiso 1 1 calc R . .
N1 N 1.00207(12) 0.44869(18) 0.26178(7) 0.0255(2) Uani 1 1 d . . .
C2 C 0.99089(18) 0.2209(2) 0.26572(10) 0.0331(3) Uani 1 1 d . . .
H2A H 0.8873 0.1400 0.2528 0.040 Uiso 1 1 calc R . .
N2 N 1.13841(15) 0.1218(2) 0.28940(8) 0.0349(3) Uani 1 1 d . . .
C3 C 1.25036(17) 0.2994(3) 0.30109(10) 0.0367(3) Uani 1 1 d . . .
H3A H 1.3690 0.2836 0.3185 0.044 Uiso 1 1 calc R . .
C4 C 1.16958(16) 0.5007(2) 0.28460(10) 0.0334(3) Uani 1 1 d . . .
H4A H 1.2192 0.6477 0.2882 0.040 Uiso 1 1 calc R . .
C5 C 0.72162(15) 0.5835(2) 0.30526(9) 0.0276(3) Uani 1 1 d . . .
H5A H 0.6635 0.4362 0.2880 0.033 Uiso 1 1 calc R . .
C6 C 0.58814(17) 0.7717(3) 0.28541(10) 0.0375(3) Uani 1 1 d . . .
H6A H 0.5052 0.7631 0.3328 0.056 Uiso 1 1 calc R . .
H6B H 0.5298 0.7519 0.2210 0.056 Uiso 1 1 calc R . .
H6C H 0.6443 0.9202 0.2898 0.056 Uiso 1 1 calc R . .
N3 N 0.79461(13) 0.56393(19) 0.40513(7) 0.0293(3) Uani 1 1 d . . .
C7 C 0.67865(17) 0.4581(3) 0.46611(10) 0.0380(3) Uani 1 1 d . . .
H7A H 0.6440 0.3091 0.4400 0.057 Uiso 1 1 calc R . .
H7B H 0.5781 0.5544 0.4685 0.057 Uiso 1 1 calc R . .
H7C H 0.7358 0.4396 0.5309 0.057 Uiso 1 1 calc R . .
C8 C 0.86382(19) 0.7746(3) 0.44735(10) 0.0407(4) Uani 1 1 d . . .
H8A H 0.9412 0.8426 0.4050 0.061 Uiso 1 1 calc R . .
H8B H 0.9261 0.7423 0.5098 0.061 Uiso 1 1 calc R . .
H8C H 0.7708 0.8803 0.4557 0.061 Uiso 1 1 calc R . .
C9 C 0.80171(15) 0.5970(2) 0.13157(9) 0.0278(3) Uani 1 1 d . . .
C10 C 0.69744(17) 0.4209(2) 0.09400(10) 0.0356(3) Uani 1 1 d . . .
H10A H 0.6560 0.3121 0.1359 0.043 Uiso 1 1 calc R . .
C11 C 0.65358(19) 0.4030(3) -0.00394(10) 0.0402(4) Uani 1 1 d . . .
H11A H 0.5837 0.2813 -0.0287 0.048 Uiso 1 1 calc R . .
C12 C 0.71121(18) 0.5615(3) -0.06539(10) 0.0402(4) Uani 1 1 d . . .
H12A H 0.6814 0.5485 -0.1325 0.048 Uiso 1 1 calc R . .
C13 C 0.81214(19) 0.7389(3) -0.02952(10) 0.0414(4) Uani 1 1 d . . .
H13A H 0.8506 0.8492 -0.0718 0.050 Uiso 1 1 calc R . .
C14 C 0.85762(17) 0.7563(2) 0.06850(10) 0.0342(3) Uani 1 1 d . . .
H14A H 0.9277 0.8785 0.0927 0.041 Uiso 1 1 calc R . .

loop_
_atom_site_aniso_label
_atom_site_aniso_U_11
_atom_site_aniso_U_22
_atom_site_aniso_U_33
_atom_site_aniso_U_23
_atom_site_aniso_U_13
_atom_site_aniso_U_12
C1 0.0257(6) 0.0210(6) 0.0316(6) 0.0002(5) 0.0020(5) -0.0017(5)
N1 0.0236(5) 0.0243(6) 0.0289(5) -0.0012(4) 0.0040(4) -0.0028(5)
C2 0.0303(7) 0.0260(7) 0.0432(8) 0.0010(6) 0.0042(6) -0.0020(6)
N2 0.0361(6) 0.0335(6) 0.0353(6) 0.0013(5) 0.0053(5) 0.0044(5)
C3 0.0284(6) 0.0425(8) 0.0382(7) -0.0022(7) -0.0012(5) 0.0022(6)
C4 0.0249(6) 0.0340(8) 0.0403(8) -0.0022(6) -0.0009(5) -0.0052(5)
C5 0.0248(6) 0.0274(7) 0.0305(6) 0.0001(6) 0.0017(5) -0.0030(6)
C6 0.0289(7) 0.0442(9) 0.0392(7) 0.0032(6) 0.0033(5) 0.0041(6)
N3 0.0278(5) 0.0320(6) 0.0282(5) -0.0005(5) 0.0032(4) -0.0030(5)
C7 0.0370(7) 0.0435(8) 0.0344(7) 0.0031(6) 0.0074(6) -0.0038(7)
C8 0.0446(8) 0.0429(9) 0.0341(7) -0.0037(6) 0.0007(6) -0.0099(7)
C9 0.0257(6) 0.0272(7) 0.0306(6) 0.0009(6) 0.0041(5) 0.0002(6)
C10 0.0397(7) 0.0337(8) 0.0333(7) 0.0028(6) 0.0028(6) -0.0072(6)
C11 0.0417(8) 0.0415(8) 0.0365(7) -0.0043(6) 0.0001(6) -0.0078(6)
C12 0.0395(7) 0.0550(10) 0.0265(7) -0.0013(6) 0.0046(5) 0.0019(7)
C13 0.0439(8) 0.0469(9) 0.0351(7) 0.0095(6) 0.0112(6) -0.0028(7)
C14 0.0334(7) 0.0330(8) 0.0371(7) 0.0018(6) 0.0075(6) -0.0045(6)

loop_
_geom_bond_atom_site_label_1
_geom_bond_atom_site_label_2
_geom_bond_distance
_geom_bond_site_symmetry_2
_geom_bond_publ_flag
C1 N1 1.4739(16) . ?
C1 C9 1.5249(18) . ?
C1 C5 1.5462(17) . ?
C1 H1A 1.0000 . ?
N1 C2 1.3460(19) . ?
N1 C4 1.3663(17) . ?
C2 N2 1.3172(19) . ?
C2 H2A 0.9500 . ?
N2 C3 1.370(2) . ?
C3 C4 1.356(2) . ?
C3 H3A 0.9500 . ?
C4 H4A 0.9500 . ?
C5 N3 1.4659(17) . ?
C5 C6 1.5371(19) . ?
C5 H5A 1.0000 . ?
C6 H6A 0.9800 . ?
C6 H6B 0.9800 . ?
C6 H6C 0.9800 . ?
N3 C7 1.4549(17) . ?
N3 C8 1.4579(19) . ?
C7 H7A 0.9800 . ?
C7 H7B 0.9800 . ?
C7 H7C 0.9800 . ?
C8 H8A 0.9800 . ?
C8 H8B 0.9800 . ?
C8 H8C 0.9800 . ?
C9 C14 1.3917(19) . ?
C9 C10 1.3955(19) . ?
C10 C11 1.387(2) . ?
C10 H10A 0.9500 . ?
C11 C12 1.378(2) . ?
C11 H11A 0.9500 . ?
C12 C13 1.379(2) . ?
C12 H12A 0.9500 . ?
C13 C14 1.390(2) . ?
C13 H13A 0.9500 . ?
C14 H14A 0.9500 . ?

loop_
_cod_related_entry_id
_cod_related_entry_database
_cod_related_entry_code
1 ChemSpider 9416719
